data_1502124
loop_
_publ_author_name
'Dutta, Saikat'
'Bu\<car, Dejan-Kre\<simir'
'MacGillivray, Leonard R.'

_publ_section_title
;
 Resorcinol-templated synthesis of a cofacial terpyridine in crystalline
 \p-stacked columns.
;
_journal_issue 9
_journal_name_full 'Organic letters'
_journal_page_first 2260
_journal_page_last 2262
_journal_paper_doi 10.1021/ol200532t
_journal_volume 13
_journal_year 2011
_chemical_formula_moiety 'C23 H17 N3'
_chemical_formula_sum 'C23 H17 N3'
_chemical_formula_weight 335.4
_space_group_IT_number 14
_symmetry_cell_setting monoclinic
_symmetry_space_group_name_Hall '-P 2ybc'
_symmetry_space_group_name_H-M 'P 1 21/c 1'
_atom_sites_solution_hydrogens geom
_atom_sites_solution_primary direct
_atom_sites_solution_secondary difmap
_audit_creation_date 2010-02-08T23:18:16-00:00
_audit_creation_method 'WinGX routine CIF_UPDATE'
_cell_angle_alpha 90
_cell_angle_beta 94.049(5)
_cell_angle_gamma 90
_cell_formula_units_Z 4
_cell_length_a 14.2399(15)
_cell_length_b 8.1577(9)
_cell_length_c 15.2401(16)
_cell_measurement_reflns_used 6329
_cell_measurement_temperature 293(2)
_cell_measurement_theta_max 25.35
_cell_measurement_theta_min 1.00
_cell_volume 1765.9(3)
_computing_cell_refinement 'HKL Scalepack (Otwinowski & Minor, 1997)'
_computing_data_collection 'Collect (Nonius BV, 1997-2000)'
_computing_data_reduction 'HKL Denzo, Scalepack (Otwinowski & Minor, 1997)'
_computing_molecular_graphics 'Rastop (Valadon, 2004)'
_computing_publication_material 'WinGX (Farrugia, 1999)'
_computing_structure_refinement 'SHELXL (Sheldrick, 2008)'
_computing_structure_solution 'SHELXS (Sheldrick, 2008)'
_diffrn_ambient_temperature 293(2)
_diffrn_detector_area_resol_mean 9
_diffrn_measured_fraction_theta_full 0.998
_diffrn_measured_fraction_theta_max 0.998
_diffrn_measurement_device_type KappaCCD
_diffrn_measurement_method 'CCD phi and omega scans'
_diffrn_radiation_monochromator graphite
_diffrn_radiation_type MoK\a
_diffrn_radiation_wavelength 0.71073
_diffrn_reflns_av_R_equivalents 0.0451
_diffrn_reflns_av_unetI/netI 0.038
_diffrn_reflns_limit_h_max 16
_diffrn_reflns_limit_h_min -16
_diffrn_reflns_limit_k_max 9
_diffrn_reflns_limit_k_min -9
_diffrn_reflns_limit_l_max 18
_diffrn_reflns_limit_l_min -18
_diffrn_reflns_number 10662
_diffrn_reflns_theta_full 25
_diffrn_reflns_theta_max 25
_diffrn_reflns_theta_min 2.83
_exptl_absorpt_coefficient_mu 0.076
_exptl_absorpt_correction_T_max 0.9977
_exptl_absorpt_correction_T_min 0.9821
_exptl_absorpt_correction_type multi-scan
_exptl_absorpt_process_details 'HKL Scalepack (Otwinowski & Minor, 1997)'
_exptl_crystal_colour colorless
_exptl_crystal_density_diffrn 1.262
_exptl_crystal_density_method 'not measured'
_exptl_crystal_description plate
_exptl_crystal_F_000 704
_exptl_crystal_size_max 0.24
_exptl_crystal_size_mid 0.18
_exptl_crystal_size_min 0.03
_refine_diff_density_max 0.228
_refine_diff_density_min -0.178
_refine_diff_density_rms 0.032
_refine_ls_extinction_coef 0.014(4)
_refine_ls_extinction_expression Fc^*^=kFc[1+0.001xFc^2^\l^3^/sin(2\q)]^-1/4^
_refine_ls_extinction_method SHELXL
_refine_ls_goodness_of_fit_ref 1.079
_refine_ls_hydrogen_treatment constr
_refine_ls_matrix_type full
_refine_ls_number_parameters 237
_refine_ls_number_reflns 3106
_refine_ls_number_restraints 6
_refine_ls_restrained_S_all 1.107
_refine_ls_R_factor_all 0.1114
_refine_ls_R_factor_gt 0.0625
_refine_ls_shift/su_max 0
_refine_ls_shift/su_mean 0
_refine_ls_structure_factor_coef Fsqd
_refine_ls_weighting_details 'calc w=1/[\s^2^(Fo^2^)+(0.0953P)^2^+0.1745P] where P=(Fo^2^+2Fc^2^)/3'
_refine_ls_weighting_scheme calc
_refine_ls_wR_factor_gt 0.1716
_refine_ls_wR_factor_ref 0.1937
_reflns_number_gt 1809
_reflns_number_total 3106
_reflns_threshold_expression >2\s(I)
_cod_data_source_file ol200532t_si_002.cif
_cod_data_source_block 1
_cod_original_sg_symbol_H-M 'P 21/c'
_cod_database_code 1502124

loop_
_space_group_symop_operation_xyz
'x, y, z'
'-x, y+1/2, -z+1/2'
'-x, -y, -z'
'x, -y-1/2, z-1/2'

loop_
_atom_site_label
_atom_site_type_symbol
_atom_site_fract_x
_atom_site_fract_y
_atom_site_fract_z
_atom_site_U_iso_or_equiv
_atom_site_adp_type
_atom_site_occupancy
_atom_site_symmetry_multiplicity
_atom_site_calc_flag
_atom_site_refinement_flags
_atom_site_disorder_assembly
_atom_site_disorder_group
C1 C 0.4057(3) 0.4689(5) 0.6402(2) 0.1078(11) Uani 1 1 d U . .
C2 C 0.3382(3) 0.4676(4) 0.5736(2) 0.1004(10) Uani 1 1 d U . .
C3 C 0.3531(2) 0.3803(3) 0.5004(2) 0.0854(9) Uani 1 1 d . . .
C4 C 0.43595(19) 0.2949(3) 0.49607(18) 0.0708(7) Uani 1 1 d . . .
C5 C 0.50188(19) 0.2996(3) 0.56623(17) 0.0694(7) Uani 1 1 d . . .
C6 C 0.59310(19) 0.2121(3) 0.56497(16) 0.0683(7) Uani 1 1 d . . .
C7 C 0.6574(2) 0.2125(4) 0.63739(18) 0.0866(9) Uani 1 1 d . A .
C8 C 0.7442(2) 0.1357(4) 0.6356(2) 0.0917(11) Uani 1 1 d D . .
C9 C 0.7615(2) 0.0581(4) 0.5557(2) 0.0840(9) Uani 1 1 d D A .
C10 C 0.69436(17) 0.0604(3) 0.48534(16) 0.0664(7) Uani 1 1 d . . .
C11 C 0.71139(17) -0.0217(3) 0.40107(17) 0.0657(7) Uani 1 1 d . . .
C12 C 0.64410(19) -0.0254(3) 0.33164(17) 0.0735(8) Uani 1 1 d . . .
C13 C 0.6621(2) -0.1077(4) 0.2559(2) 0.0894(9) Uani 1 1 d . . .
C14 C 0.7476(3) -0.1829(4) 0.2521(2) 0.0978(10) Uani 1 1 d . . .
C15 C 0.8110(2) -0.1714(4) 0.3235(3) 0.0989(10) Uani 1 1 d U . .
C16A C 0.8009(3) 0.1648(5) 0.7197(3) 0.0677(11) Uani 0.649(4) 1 d P A 1
C16B C 0.8355(5) 0.0961(10) 0.6978(3) 0.0677(11) Uani 0.351(4) 1 d PD A 2
C17A C 0.8840(3) 0.0857(5) 0.7342(3) 0.0670(10) Uani 0.649(4) 1 d P A 1
C17B C 0.8507(6) 0.1637(10) 0.7690(5) 0.0670(10) Uani 0.351(4) 1 d PD A 2
C18A C 0.9498(3) 0.1050(5) 0.8135(3) 0.0560(12) Uani 0.649(4) 1 d PGD A 1
C18B C 0.9296(5) 0.1523(13) 0.8328(6) 0.0560(12) Uani 0.351(4) 1 d PG A 2
C19A C 0.9368(4) 0.2285(6) 0.8743(3) 0.0682(13) Uani 0.649(4) 1 d PGD A 1
C19B C 0.9402(8) 0.2622(14) 0.9025(7) 0.0682(13) Uani 0.351(4) 1 d PG A 2
C20A C 1.0008(6) 0.2478(12) 0.9468(5) 0.0761(12) Uani 0.649(4) 1 d PG A 1
C20B C 1.0188(12) 0.253(2) 0.9618(10) 0.0761(12) Uani 0.351(4) 1 d PG A 2
C21A C 1.0779(7) 0.1436(16) 0.9584(6) 0.0738(11) Uani 0.649(4) 1 d PG A 1
C21B C 1.0867(13) 0.133(3) 0.9514(13) 0.0738(11) Uani 0.351(4) 1 d PG A 2
C22A C 1.0909(5) 0.0201(13) 0.8976(6) 0.0734(11) Uani 0.649(4) 1 d PG A 1
C22B C 1.0761(11) 0.023(2) 0.8817(12) 0.0734(11) Uani 0.351(4) 1 d PG A 2
C23A C 1.0269(3) 0.0008(7) 0.8252(4) 0.0630(12) Uani 0.649(4) 1 d PG A 1
C23B C 0.9975(7) 0.0329(14) 0.8224(8) 0.0630(12) Uani 0.351(4) 1 d PG A 2
H1 H 0.3949 0.5305 0.6899 0.129 Uiso 1 1 calc R . .
H2 H 0.2825 0.5255 0.578 0.12 Uiso 1 1 calc R . .
H3 H 0.3077 0.3781 0.4534 0.103 Uiso 1 1 calc R . .
H4 H 0.4472 0.2346 0.4461 0.085 Uiso 1 1 calc R . .
H7 H 0.6421 0.2655 0.6885 0.104 Uiso 1 1 calc R . .
H9 H 0.8185 0.0049 0.5501 0.101 Uiso 1 1 calc RD . .
H12 H 0.5868 0.0275 0.3359 0.088 Uiso 1 1 calc R . .
H13 H 0.6173 -0.1123 0.2085 0.107 Uiso 1 1 calc R . .
H14 H 0.7623 -0.2403 0.2021 0.117 Uiso 1 1 calc R . .
H15 H 0.8691 -0.2222 0.3201 0.119 Uiso 1 1 calc R . .
H16A H 0.7796 0.2361 0.7616 0.081 Uiso 0.649(4) 1 calc PR A 1
H16B H 0.8784 0.0196 0.6796 0.081 Uiso 0.351(4) 1 calc PRD A 2
H17A H 0.9013 0.0134 0.691 0.08 Uiso 0.649(4) 1 calc PR A 1
H17B H 0.8033 0.2342 0.7845 0.08 Uiso 0.351(4) 1 calc PR A 2
H19A H 0.8852 0.2983 0.8665 0.082 Uiso 0.649(4) 1 calc PR A 1
H19B H 0.8948 0.3421 0.9095 0.082 Uiso 0.351(4) 1 calc PR A 2
H20A H 0.992 0.3304 0.9874 0.091 Uiso 0.649(4) 1 calc PR A 1
H20B H 1.0259 0.3261 1.0085 0.091 Uiso 0.351(4) 1 calc PR A 2
H21A H 1.1207 0.1564 1.0069 0.089 Uiso 0.649(4) 1 calc PR A 1
H21B H 1.1393 0.1268 0.9911 0.089 Uiso 0.351(4) 1 calc PR A 2
H22A H 1.1425 -0.0497 0.9054 0.088 Uiso 0.649(4) 1 calc PR A 1
H22B H 1.1216 -0.0566 0.8748 0.088 Uiso 0.351(4) 1 calc PR A 2
H23A H 1.0357 -0.0818 0.7845 0.076 Uiso 0.649(4) 1 calc PR A 1
H23B H 0.9904 -0.0406 0.7758 0.076 Uiso 0.351(4) 1 calc PR A 2
N1 N 0.4881(2) 0.3866(3) 0.63940(17) 0.0952(8) Uani 1 1 d . . .
N2 N 0.61120(14) 0.1366(2) 0.48933(13) 0.0620(6) Uani 1 1 d . . .
N3 N 0.79528(16) -0.0932(3) 0.39674(18) 0.0880(7) Uani 1 1 d U . .

loop_
_atom_site_aniso_label
_atom_site_aniso_U_11
_atom_site_aniso_U_22
_atom_site_aniso_U_33
_atom_site_aniso_U_23
_atom_site_aniso_U_13
_atom_site_aniso_U_12
C1 0.120(3) 0.098(2) 0.111(3) -0.036(2) 0.0512(17) -0.021(2)
C2 0.105(2) 0.0758(19) 0.126(3) -0.007(2) 0.0488(17) -0.0157(19)
C3 0.083(2) 0.0758(19) 0.100(2) 0.0046(17) 0.0230(17) -0.0034(16)
C4 0.0774(18) 0.0623(15) 0.0738(17) 0.0010(13) 0.0142(15) -0.0107(14)
C5 0.0782(18) 0.0634(15) 0.0687(17) -0.0025(13) 0.0195(14) -0.0211(14)
C6 0.0829(18) 0.0628(15) 0.0585(15) 0.0079(13) 0.0008(14) -0.0251(14)
C7 0.109(2) 0.086(2) 0.0637(17) 0.0097(15) -0.0067(17) -0.0364(19)
C8 0.096(2) 0.096(2) 0.078(2) 0.0296(17) -0.0295(18) -0.0419(19)
C9 0.0670(17) 0.0813(18) 0.101(2) 0.0320(17) -0.0132(16) -0.0141(15)
C10 0.0615(16) 0.0633(15) 0.0730(17) 0.0187(13) -0.0039(13) -0.0124(12)
C11 0.0583(15) 0.0569(14) 0.0824(18) 0.0238(13) 0.0083(13) 0.0000(12)
C12 0.0725(18) 0.0755(18) 0.0730(18) 0.0131(14) 0.0090(15) 0.0143(14)
C13 0.106(2) 0.089(2) 0.0746(19) 0.0101(16) 0.0134(17) 0.0198(18)
C14 0.120(3) 0.081(2) 0.098(2) 0.0183(18) 0.041(2) 0.026(2)
C15 0.085(2) 0.092(2) 0.124(3) 0.0250(17) 0.033(2) 0.0256(18)
C16A 0.065(3) 0.056(3) 0.082(3) 0.000(2) 0.003(2) 0.0086(19)
C16B 0.065(3) 0.056(3) 0.082(3) 0.000(2) 0.003(2) 0.0086(19)
C17A 0.063(2) 0.067(3) 0.071(3) -0.002(2) 0.0009(19) 0.001(2)
C17B 0.063(2) 0.067(3) 0.071(3) -0.002(2) 0.0009(19) 0.001(2)
C18A 0.059(3) 0.051(3) 0.058(3) -0.0037(18) 0.003(2) 0.000(2)
C18B 0.059(3) 0.051(3) 0.058(3) -0.0037(18) 0.003(2) 0.000(2)
C19A 0.078(2) 0.062(3) 0.062(4) -0.013(3) -0.012(2) 0.002(2)
C19B 0.078(2) 0.062(3) 0.062(4) -0.013(3) -0.012(2) 0.002(2)
C20A 0.073(4) 0.0783(19) 0.075(3) -0.010(2) -0.010(2) 0.000(3)
C20B 0.073(4) 0.0783(19) 0.075(3) -0.010(2) -0.010(2) 0.000(3)
C21A 0.061(2) 0.090(3) 0.069(2) -0.0055(16) -0.002(2) -0.0058(17)
C21B 0.061(2) 0.090(3) 0.069(2) -0.0055(16) -0.002(2) -0.0058(17)
C22A 0.060(3) 0.088(2) 0.071(4) -0.007(3) -0.0083(18) 0.001(2)
C22B 0.060(3) 0.088(2) 0.071(4) -0.007(3) -0.0083(18) 0.001(2)
C23A 0.046(4) 0.071(3) 0.0707(19) -0.004(2) -0.004(2) 0.008(2)
C23B 0.046(4) 0.071(3) 0.0707(19) -0.004(2) -0.004(2) 0.008(2)
N1 0.110(2) 0.0948(18) 0.0831(17) -0.0209(14) 0.0259(15) -0.0297(16)
N2 0.0613(13) 0.0587(12) 0.0655(13) 0.0072(10) 0.0005(10) -0.0107(10)
N3 0.0657(15) 0.0819(17) 0.1174(19) 0.0198(13) 0.0133(13) 0.0096(12)

loop_
_atom_type_symbol
_atom_type_description
_atom_type_scat_dispersion_real
_atom_type_scat_dispersion_imag
_atom_type_scat_source
C C 0.0033 0.0016 'International Tables Vol C Tables 4.2.6.8 and 6.1.1.4'
H H 0 0 'International Tables Vol C Tables 4.2.6.8 and 6.1.1.4'
N N 0.0061 0.0033 'International Tables Vol C Tables 4.2.6.8 and 6.1.1.4'

loop_
_geom_angle_atom_site_label_1
_geom_angle_atom_site_label_2
_geom_angle_atom_site_label_3
_geom_angle
C1 C2 C3 118.7(4)
C1 C2 H2 120.6
C2 C1 H1 117.9
C2 C1 N1 124.2(3)
C2 C3 C4 119.4(3)
C2 C3 H3 120.3
C3 C2 H2 120.6
C3 C4 H4 120.3
C4 C3 H3 120.3
C4 C5 C6 121.9(2)
C5 C4 C3 119.4(3)
C5 C4 H4 120.3
C5 N1 C1 116.5(3)
C6 C7 C8 121.6(3)
C6 C7 H7 119.2
C7 C6 C5 121.3(3)
C7 C8 C16A 109.9(3)
C7 C8 C16B 140.6(4)
C7 C8 C9 115.5(2)
C8 C16A H16A 120.6
C8 C16B H16B 119.2
C8 C7 H7 119.2
C8 C9 H9 119.7
C9 C10 C11 121.2(3)
C9 C8 C16A 134.5(3)
C9 C8 C16B 103.8(3)
C10 C9 C8 120.6(3)
C10 C9 H9 119.7
C10 N2 C6 118.2(2)
C11 C12 H12 120.2
C12 C11 C10 121.9(2)
C12 C13 H13 120.9
C13 C12 C11 119.7(3)
C13 C12 H12 120.2
C13 C14 H14 120.8
C14 C13 C12 118.3(3)
C14 C13 H13 120.9
C14 C15 H15 117.8
C15 C14 C13 118.4(3)
C15 C14 H14 120.8
C15 N3 C11 117.3(3)
C16A C17A C18A 125.3(4)
C16A C17A H17A 117.4
C16B C17B C18B 130.8(9)
C16B C17B H17B 114.6
C17A C16A C8 118.7(4)
C17A C16A H16A 120.6
C17B C16B C8 121.7(7)
C17B C16B H16B 119.2
C18A C17A H17A 117.4
C18A C19A H19A 120
C18A C23A H23A 120
C18B C17B H17B 114.6
C18B C19B H19B 120
C18B C23B H23B 120
C19A C18A C17A 120.9(3)
C19A C18A C23A 120
C19A C20A H20A 120
C19B C18B C17B 120.9(7)
C19B C18B C23B 120
C19B C20B C21B 120
C19B C20B H20B 120
C20A C19A C18A 120
C20A C19A H19A 120
C20A C21A H21A 120
C20B C19B C18B 120
C20B C19B H19B 120
C20B C21B H21B 120
C21A C20A C19A 120
C21A C20A H20A 120
C21A C22A C23A 120
C21A C22A H22A 120
C21B C20B H20B 120
C21B C22B C23B 120
C21B C22B H22B 120
C22A C21A C20A 120
C22A C21A H21A 120
C22A C23A C18A 120
C22A C23A H23A 120
C22B C21B C20B 120
C22B C21B H21B 120
C22B C23B C18B 120
C22B C23B H23B 120
C23A C18A C17A 119.1(3)
C23A C22A H22A 120
C23B C18B C17B 119.0(7)
C23B C22B H22B 120
N1 C1 H1 117.9
N1 C5 C4 121.8(3)
N1 C5 C6 116.3(3)
N2 C10 C11 116.5(2)
N2 C10 C9 122.3(3)
N2 C6 C5 116.8(2)
N2 C6 C7 121.8(3)
N3 C11 C10 116.2(2)
N3 C11 C12 121.9(3)
N3 C15 C14 124.4(3)
N3 C15 H15 117.8

loop_
_geom_bond_atom_site_label_1
_geom_bond_atom_site_label_2
_geom_bond_distance
C1 C2 1.347(5)
C1 H1 0.93
C2 H2 0.93
C3 C2 1.353(4)
C3 H3 0.93
C4 C3 1.376(4)
C4 H4 0.93
C5 C4 1.373(3)
C5 C6 1.483(4)
C5 N1 1.348(3)
C6 C7 1.383(4)
C7 C8 1.388(5)
C7 H7 0.93
C9 C8 1.409(5)
C9 H9 0.93
C10 C9 1.385(3)
C11 C10 1.483(4)
C11 C12 1.377(3)
C11 N3 1.335(3)
C12 C13 1.375(4)
C12 H12 0.93
C13 C14 1.369(4)
C13 H13 0.93
C14 C15 1.367(5)
C14 H14 0.93
C15 H15 0.93
C16A C17A 1.353(6)
C16A C8 1.485(5)
C16A H16A 0.93
C16B C17B 1.224(10)
C16B C8 1.587(4)
C16B H16B 0.93
C17A C18A 1.485(5)
C17A H17A 0.93
C17B C18B 1.435(11)
C17B H17B 0.93
C18A C19A 1.39
C18A C23A 1.39
C18B C19B 1.39
C18B C23B 1.39
C19A C20A 1.39
C19A H19A 0.93
C19B C20B 1.39
C19B H19B 0.93
C20A C21A 1.39
C20A H20A 0.93
C20B C21B 1.39
C20B H20B 0.93
C21A C22A 1.39
C21A H21A 0.93
C21B C22B 1.39
C21B H21B 0.93
C22A C23A 1.39
C22A H22A 0.93
C22B C23B 1.39
C22B H22B 0.93
C23A H23A 0.93
C23B H23B 0.93
N1 C1 1.353(4)
N2 C10 1.342(3)
N2 C6 1.348(3)
N3 C15 1.319(4)
